data_1538938
loop_
_publ_author_name
'Murayama, N.'
'Tsuzuki, A.'
'Sudo, E.'
'Kani, K.'
'Kawakami, S.'
'Awano, M.'
'Torii, Y.'

_publ_section_title
;
 Cation ordering in La Ba2 Cu2 Ta O8+y
;
_journal_name_full 'Japanese Journal of Applied Physics, Part 2'
_journal_page_first 1623
_journal_page_last 1625
_journal_volume 27
_journal_year 1988
_chemical_formula_sum 'Ba2 Cu2 La O8 Ta'
_chemical_name_systematic 'La Ba2 Cu2 Ta O8'
_space_group_IT_number 123
_symmetry_space_group_name_Hall '-P 4 2'
_symmetry_space_group_name_H-M 'P 4/m m m'
_cell_angle_alpha 90
_cell_angle_beta 90
_cell_angle_gamma 90
_cell_formula_units_Z 1
_cell_length_a 3.9674
_cell_length_b 3.9674
_cell_length_c 12.052
_cell_volume 189.702
_citation_journal_id_ASTM JAPLD8
_cod_data_source_file Murayama_JAPLD8_1988_1008.cif
_cod_data_source_block Ba2Cu2La1O8Ta1
_cod_original_cell_volume 189.7017
_cod_original_formula_sum 'Ba2 Cu2 La1 O8 Ta1'
_cod_database_code 1538938

loop_
_symmetry_equiv_pos_as_xyz
x,y,z
-y,x,z
-x,-y,z
y,-x,z
x,-y,-z
y,x,-z
-x,y,-z
-y,-x,-z
-x,-y,-z
y,-x,-z
x,y,-z
-y,x,-z
-x,y,z
-y,-x,z
x,-y,z
y,x,z

loop_
_atom_site_label
_atom_site_type_symbol
_atom_site_fract_x
_atom_site_fract_y
_atom_site_fract_z
_atom_site_occupancy
_atom_site_U_iso_or_equiv
O3 O-2 0 0.5 0.359 1 0.0
O2 O-2 0.5 0 0 1 0.0
O1 O-2 0 0 0.201 1 0.0
Ba1 Ba+2 0.5 0.5 0.197 1 0.0
Cu1 Cu+2 0 0 0.349 1 0.0
La1 La+3 0.5 0.5 0.5 1 0.0
Ta1 Ta+5 0 0 0 1 0.0
